data_9011455
loop_
_publ_author_name
'Engel, N.'
'Yvon, K.'

_publ_section_title
;
 The crystal structure of partheite
;
_journal_name_full 'Zeitschrift fur Kristallographie'
_journal_page_first 165
_journal_page_last 175
_journal_volume 169
_journal_year 1984
_chemical_compound_source 'Taurus mountains, Southwest Turkey'
_chemical_formula_sum 'Al4 Ca2 H10 O21 Si4'
_chemical_name_mineral Partheite
_space_group_IT_number 15
_symmetry_space_group_name_Hall '-C 2yc'
_symmetry_space_group_name_H-M 'C 1 2/c 1'
_cell_angle_alpha 90
_cell_angle_beta 91.55
_cell_angle_gamma 90
_cell_formula_units_Z 4
_cell_length_a 21.5550
_cell_length_b 8.761
_cell_length_c 9.304
_cell_volume 1756.356
_database_code_amcsd 0010873
_exptl_crystal_density_diffrn 2.423
_cod_original_formula_sum 'Ca2 Al4 Si4 O21 H10'
_cod_database_code 9011455

loop_
_space_group_symop_operation_xyz
x,y,z
1/2+x,1/2+y,z
x,-y,1/2+z
1/2+x,1/2-y,1/2+z
-x,y,1/2-z
1/2-x,1/2+y,1/2-z
-x,-y,-z
1/2-x,1/2-y,-z

loop_
_atom_site_aniso_label
_atom_site_aniso_U_11
_atom_site_aniso_U_22
_atom_site_aniso_U_33
_atom_site_aniso_U_12
_atom_site_aniso_U_13
_atom_site_aniso_U_23
Ca 0.01220 0.01300 0.00990 -0.00480 -0.00230 0.00100
Al1 0.00730 0.00770 0.00630 -0.00060 0.00130 -0.00030
Al2 0.00900 0.00550 0.00490 0.00080 -0.00010 0.00090
Si1 0.00460 0.00900 0.00650 0.00080 -0.00070 0.00040
Si2 0.00460 0.00620 0.00690 0.00170 0.00120 -0.00010
O1 0.00600 0.01300 0.00900 0.00200 0.00300 -0.00100
O2 0.00800 0.01700 0.00700 0.00400 0.00000 0.00100
O3 0.01100 0.01700 0.00600 -0.00400 0.00000 -0.00100
O4 0.01100 0.00900 0.01300 0.00000 0.00700 -0.00200
O5 0.01000 0.00600 0.01100 -0.00400 -0.00200 0.00100
O6 0.01400 0.00700 0.01100 0.00300 0.00100 0.00500
O7 0.01300 0.00900 0.00700 -0.00500 0.00100 0.00200
O8 0.00600 0.00700 0.01100 0.00000 -0.00200 0.00000
O-H 0.01700 0.01600 0.00900 -0.00600 -0.00200 -0.00600
Wat1 0.02800 0.00400 0.06800 -0.00200 0.00600 0.00100
Wat2 0.00900 0.02500 0.03200 -0.00900 0.01200 -0.00700

loop_
_atom_site_label
_atom_site_fract_x
_atom_site_fract_y
_atom_site_fract_z
_atom_site_type_symbol
_atom_site_attached_hydrogens
Ca 0.35586 0.19910 0.04440 Ca 0
Al1 0.11610 0.08440 0.60060 Al 0
Al2 0.19990 0.31620 0.28580 Al 0
Si1 0.06729 0.18320 0.28960 Si 0
Si2 0.23983 0.00770 0.46210 Si 0
O1 0.06950 0.01810 0.21620 O 0
O2 0.07250 0.17190 0.46260 O 0
O3 0.12220 0.28830 0.22950 O 0
O4 0.17220 0.03630 0.02500 O 0
O5 0.20810 0.46690 0.40960 O 0
O6 0.23450 0.15500 0.36050 O 0
O7 0.23400 0.35990 0.12210 O 0
O8 0.00000 0.26320 0.25000 O 0
O-H 0.35230 0.26730 0.29180 O 1
Wat1 0.07120 0.50500 0.01590 O 2
Wat2 0.45410 0.30700 0.08000 O 2

loop_
_cod_changelog_entry_id
_cod_changelog_entry_author
_cod_changelog_entry_date
_cod_changelog_entry_text
1
;cod-tools version 3.8.0
Id: cif_guess_AMCSD_atom_types 9574 2023-05-10 09:00:05Z saulius
;
2023-05-10T18:53:12+03:00
;Derived atom types and hydrogen counts
from atom names that follow the AMCSD naming convention
(Wat == water, O-H == hydroxyl).
;
2
;cod-tools version 3.10.1
Id: cif_fix_AMCSD_aniso_labels 10200 2024-08-01 14:09:44Z saulius
;
2024-08-02T12:21:41+03:00
;Changed the following '_atom_site_aniso_label' values:
'OH' -> 'O-H'
;

loop_
_cod_related_entry_id
_cod_related_entry_database
_cod_related_entry_code
1 AMCSD 0010873
